data_4030593
loop_
_publ_author_name
'Uetake, Yuta'
'Uwamori, Masahiro'
'Nakada, Masahisa'

_publ_section_title
;
 Enantioselective Approach to Polycyclic Polyprenylated
 Acylphloroglucinols via Catalytic Asymmetric Intramolecular
 Cyclopropanation.
;
_journal_issue 3
_journal_name_full 'The Journal of organic chemistry'
_journal_page_first 1735
_journal_page_last 1745
_journal_paper_doi 10.1021/jo5026699
_journal_volume 80
_journal_year 2015
_chemical_absolute_configuration 'CHOOSE rm ad rmad syn or unk'
_chemical_formula_moiety 'C26 H37 Cl O6 S Si'
_chemical_formula_sum 'C26 H37 Cl O6 S Si'
_chemical_formula_weight 541.17
_space_group_crystal_system triclinic
_space_group_IT_number 1
_space_group_name_Hall 'P 1'
_space_group_name_H-M_alt 'P 1'
_symmetry_space_group_name_Hall 'P 1'
_symmetry_space_group_name_H-M 'P 1'
_atom_sites_solution_hydrogens geom
_atom_sites_solution_primary direct
_atom_sites_solution_secondary difmap
_cell_angle_alpha 94.6382(17)
_cell_angle_beta 108.8426(17)
_cell_angle_gamma 91.7329(18)
_cell_formula_units_Z 1
_cell_length_a 8.1853(3)
_cell_length_b 8.4902(2)
_cell_length_c 10.5848(3)
_cell_measurement_reflns_used 7194
_cell_measurement_temperature 173
_cell_measurement_theta_max 68.22
_cell_measurement_theta_min 4.43
_cell_volume 692.65(4)
_computing_cell_refinement 'RAPID AUTO'
_computing_data_collection 'RAPID AUTO (Rigaku, ????)'
_computing_data_reduction 'RAPID AUTO'
_computing_molecular_graphics 'CrystalStructure 4.1'
_computing_publication_material 'CrystalStructure 4.1 (Rigaku, 2014)'
_computing_structure_refinement 'SHELXL2013 (Sheldrick, 2008)'
_computing_structure_solution 'SIR92 (Altomare, et al., 1994)'
_diffrn_ambient_temperature 173
_diffrn_detector_area_resol_mean 10.000
_diffrn_measured_fraction_theta_full 0.980
_diffrn_measured_fraction_theta_max 0.978
_diffrn_measurement_device_type 'Rigaku R-AXIS RAPID'
_diffrn_measurement_method \w
_diffrn_radiation_type 'Cu K\a'
_diffrn_radiation_wavelength 1.54187
_diffrn_reflns_av_R_equivalents 0.0753
_diffrn_reflns_Laue_measured_fraction_full 0.980
_diffrn_reflns_Laue_measured_fraction_max 0.978
_diffrn_reflns_limit_h_max 9
_diffrn_reflns_limit_h_min -9
_diffrn_reflns_limit_k_max 9
_diffrn_reflns_limit_k_min -10
_diffrn_reflns_limit_l_max 12
_diffrn_reflns_limit_l_min -12
_diffrn_reflns_number 7873
_diffrn_reflns_point_group_measured_fraction_full 0.829
_diffrn_reflns_point_group_measured_fraction_max 0.825
_diffrn_reflns_theta_full 67.687
_diffrn_reflns_theta_max 68.227
_diffrn_reflns_theta_min 4.434
_diffrn_standards_number 0
_exptl_absorpt_coefficient_mu 2.653
_exptl_absorpt_correction_T_max 0.767
_exptl_absorpt_correction_T_min 0.554
_exptl_absorpt_correction_type multi-scan
_exptl_absorpt_process_details 'ABSCOR (Rigaku, 1995)'
_exptl_crystal_colour colorless
_exptl_crystal_density_diffrn 1.297
_exptl_crystal_density_method 'not measured'
_exptl_crystal_description platelet
_exptl_crystal_F_000 288.00
_exptl_crystal_size_max 0.320
_exptl_crystal_size_mid 0.230
_exptl_crystal_size_min 0.100
_refine_diff_density_max 0.33
_refine_diff_density_min -0.45
_refine_ls_abs_structure_details
;
 Flack x determined using 1358 quotients [(I+)-(I-)]/[(I+)+(I-)]
 (Parsons and Flack (2004), Acta Cryst. A60, s61).
;
_refine_ls_abs_structure_Flack 0.02(2)
_refine_ls_extinction_method none
_refine_ls_goodness_of_fit_ref 1.151
_refine_ls_hydrogen_treatment constr
_refine_ls_number_parameters 316
_refine_ls_number_reflns 4185
_refine_ls_number_restraints 3
_refine_ls_R_factor_all 0.0616
_refine_ls_R_factor_gt 0.0551
_refine_ls_shift/su_max 0.000
_refine_ls_structure_factor_coef Fsqd
_refine_ls_weighting_details 'w = 1/[\s^2^(Fo^2^)+(0.0703P)^2^+0.0188P] where P=(Fo^2^+2Fc^2^)/3'
_refine_ls_weighting_scheme calc
_refine_ls_wR_factor_gt 0.1406
_refine_ls_wR_factor_ref 0.1633
_reflns_number_gt 3801
_reflns_number_total 4185
_reflns_threshold_expression F^2^>2.0\s(F^2^)
_cod_data_source_file jo5026699_si_002.cif
_cod_data_source_block uetake20141119
_cod_depositor_comments 'Adding full bibliography for 4030592--4030593.cif.'
_cod_original_cell_volume 692.65(3)
_cod_database_code 4030593
_shelxl_res_file
;
TITL uetake20141119
CELL  1.54187 8.18528 8.49025 10.58478 94.63820 108.84260 91.73290
ZERR  1 0.00025 0.00022 0.00028 0.00170 0.00170 0.00180
LATT -1
SFAC C H O CL S SI
UNIT 26 37 6 1 1 1
L.S. 20
FMAP 2
PLAN -37
WPDB -2
HTAB
BOND $H
CONF
LIST 4
TEMP -100.0
ACTA
SIZE 0.230 0.320 0.100
WGHT    0.070300    0.018800
FVAR       1.95954
CL36  4    0.796981    0.613957    0.858750    11.00000    0.03346    0.04996 =
         0.03405    0.00226    0.00653    0.00361
S2    5    0.533270    0.775139    0.659059    11.00000    0.03818    0.03191 =
         0.04045    0.00431    0.01230    0.00492
SI3   6    0.243590    0.193344    1.156361    11.00000    0.03564    0.03531 =
         0.02324    0.00294    0.00895    0.00718
O4    3    0.116398    0.268816    0.718856    11.00000    0.03315    0.03451 =
         0.03615    0.00267    0.00228   -0.00044
O5    3    0.560346    0.917771    0.746449    11.00000    0.04903    0.02984 =
         0.05878   -0.00469    0.02207    0.00056
O6    3    0.282736    0.273049    1.032604    11.00000    0.05332    0.05564 =
         0.04472    0.01565    0.02853    0.02123
O7    3    0.365829    0.738486    0.558480    11.00000    0.04263    0.04854 =
         0.04482    0.01095    0.00638    0.00528
O8    3    0.519658    0.427735    0.580120    11.00000    0.06558    0.04133 =
         0.02684   -0.00212    0.02022    0.00269
O9    3    0.575313    0.503407    1.073015    11.00000    0.05977    0.06466 =
         0.02789   -0.00021    0.00848   -0.00323
C1    1    0.216724    0.403114    0.779736    11.00000    0.03461    0.03088 =
         0.02612   -0.00044    0.01132    0.00180
C10   1    0.521382    0.447682    0.695328    11.00000    0.02636    0.03831 =
         0.03094    0.00139    0.00850    0.00557
C12   1    0.395248    0.359280    0.867593    11.00000    0.03680    0.03425 =
         0.02650    0.00130    0.01058    0.00499
C13   1    0.172720    0.550957    0.760730    11.00000    0.03672    0.02879 =
         0.04003    0.00182    0.01964    0.00303
AFIX  43
H13   2    0.061624    0.568097    0.700574    11.00000   -1.20000
AFIX   0
C14   1    0.482201    0.651923    0.881874    11.00000    0.04094    0.03522 =
         0.02918   -0.00933    0.01055   -0.00182
AFIX  13
H14   2    0.550267    0.741649    0.946227    11.00000   -1.20000
AFIX   0
C15   1    0.568317    0.615013    0.772384    11.00000    0.02031    0.03667 =
         0.02611    0.00130    0.00535    0.00423
C16   1    0.667339    0.680574    0.461694    11.00000    0.04205    0.04569 =
         0.03285    0.00729    0.00866    0.00344
AFIX  43
H16   2    0.562732    0.617486    0.420913    11.00000   -1.20000
AFIX   0
C17   1    0.843802    0.867669    0.640230    11.00000    0.04096    0.03616 =
         0.03933    0.00774    0.00764    0.00454
AFIX  43
H17   2    0.860263    0.931013    0.722059    11.00000   -1.20000
AFIX   0
C18   1    0.426705    0.077432    1.251843    11.00000    0.05661    0.05283 =
         0.02765    0.00393    0.01084    0.01614
AFIX  13
H18   2    0.394646    0.042512    1.329172    11.00000   -1.20000
AFIX   0
C19   1    0.492397    0.504730    0.955800    11.00000    0.04306    0.04709 =
         0.02592    0.00126    0.01431    0.00709
C20   1    0.500628    0.312991    0.773789    11.00000    0.03981    0.03738 =
         0.02924    0.00352    0.01786    0.00897
AFIX  23
H20A  2    0.616172    0.282250    0.827943    11.00000   -1.20000
H20B  2    0.441076    0.220456    0.710955    11.00000   -1.20000
AFIX   0
C21   1    0.795015    0.683163    0.401587    11.00000    0.05810    0.05311 =
         0.03124    0.01156    0.01008    0.01342
AFIX  43
H21   2    0.778308    0.620403    0.319441    11.00000   -1.20000
AFIX   0
C22   1    0.291758    0.691388    0.830616    11.00000    0.04299    0.03216 =
         0.04467   -0.00711    0.01823    0.00866
AFIX  23
H22A  2    0.257664    0.735142    0.907385    11.00000   -1.20000
H22B  2    0.278602    0.774155    0.767888    11.00000   -1.20000
AFIX   0
C23   1    0.695336    0.771876    0.582500    11.00000    0.03263    0.03776 =
         0.03657    0.00753    0.01225    0.00526
C24   1    0.215560    0.369240    1.264341    11.00000    0.03566    0.04400 =
         0.03927   -0.00682    0.00701   -0.00035
AFIX  13
H24   2    0.335382    0.412651    1.316944    11.00000   -1.20000
AFIX   0
C25   1    0.382213    0.224565    0.950630    11.00000    0.04858    0.04674 =
         0.03227    0.00956    0.01763    0.01445
AFIX  23
H25A  2    0.326097    0.128553    0.891070    11.00000   -1.20000
H25B  2    0.499065    0.199543    1.006995    11.00000   -1.20000
AFIX   0
C26   1   -0.054025    0.293303    0.634639    11.00000    0.05458    0.04165 =
         0.04167    0.00254    0.00789    0.00660
AFIX  33
H26A  2   -0.115265    0.190762    0.595914    11.00000   -1.20000
H26B  2   -0.116254    0.349885    0.687616    11.00000   -1.20000
H26C  2   -0.047835    0.356114    0.562432    11.00000   -1.20000
AFIX   0
C27   1    0.946330    0.776471    0.460478    11.00000    0.03859    0.05475 =
         0.04668    0.02120    0.01818    0.01659
AFIX  43
H27   2    1.034580    0.775660    0.420189    11.00000   -1.20000
AFIX   0
C28   1    0.597851    0.176242    1.313603    11.00000    0.05180    0.10085 =
         0.04378   -0.00719   -0.00338    0.02569
AFIX  33
H28A  2    0.579220    0.272323    1.363765    11.00000   -1.20000
H28B  2    0.682424    0.114163    1.374410    11.00000   -1.20000
H28C  2    0.641500    0.205511    1.242181    11.00000   -1.20000
AFIX   0
C29   1    0.968789    0.871212    0.578528    11.00000    0.04230    0.04784 =
         0.05515    0.01724    0.01546    0.00496
AFIX  43
H29   2    1.070491    0.938785    0.617094    11.00000   -1.20000
AFIX   0
C30   1   -0.111467    0.145692    0.997545    11.00000    0.03382    0.07824 =
         0.05195   -0.00352   -0.01101    0.00163
AFIX  33
H30A  2   -0.076291    0.210074    0.936897    11.00000   -1.20000
H30B  2   -0.205888    0.069300    0.945112    11.00000   -1.20000
H30C  2   -0.150792    0.214516    1.059470    11.00000   -1.20000
AFIX   0
C31   1    0.448382   -0.074627    1.172039    11.00000    0.06801    0.05603 =
         0.04570    0.00590    0.00899    0.02583
AFIX  33
H31A  2    0.336611   -0.134776    1.134038    11.00000   -1.20000
H31B  2    0.490740   -0.047524    1.099395    11.00000   -1.20000
H31C  2    0.531663   -0.138872    1.231624    11.00000   -1.20000
AFIX   0
C32   1    0.126369    0.505653    1.186338    11.00000    0.10057    0.05004 =
         0.07133    0.00309    0.03596    0.02780
AFIX  33
H32A  2    0.181436    0.528928    1.119801    11.00000   -1.20000
H32B  2    0.003711    0.474748    1.140729    11.00000   -1.20000
H32C  2    0.137213    0.600076    1.248855    11.00000   -1.20000
AFIX   0
C33   1    0.043618    0.056303    1.078030    11.00000    0.03476    0.04536 =
         0.04103   -0.00559    0.00139   -0.00225
AFIX  13
H33   2    0.070805   -0.019168    1.011037    11.00000   -1.20000
AFIX   0
C34   1    0.131663    0.331178    1.368489    11.00000    0.06685    0.07006 =
         0.03694   -0.01331    0.02007   -0.00150
AFIX  33
H34A  2    0.189520    0.244309    1.417358    11.00000   -1.20000
H34B  2    0.142521    0.425043    1.431589    11.00000   -1.20000
H34C  2    0.009019    0.299716    1.323464    11.00000   -1.20000
AFIX   0
C35   1   -0.005763   -0.045380    1.173702    11.00000    0.07431    0.05435 =
         0.07520    0.00579    0.03145   -0.00572
AFIX  33
H35A  2    0.094851   -0.100777    1.223498    11.00000   -1.20000
H35B  2   -0.044412    0.022206    1.236767    11.00000   -1.20000
H35C  2   -0.099508   -0.123010    1.122410    11.00000   -1.20000
AFIX   0
HKLF 4
 
REM  uetake20141119
REM R1 =  0.0551 for    3801 Fo > 4sig(Fo)  and  0.0616 for all    4185 data
REM    316 parameters refined using      3 restraints
 
END  
     
WGHT      0.0704      0.0188 

REM Instructions for potential hydrogen bonds
HTAB C16 O8

REM Highest difference peak  0.330,  deepest hole -0.452,  1-sigma level  0.068
Q1    1   0.8038  0.7592  0.8742  11.00000  0.05    0.30
Q2    1   0.3559  0.1556  1.2347  11.00000  0.05    0.30
Q3    1   0.1526  0.0956  1.0989  11.00000  0.05    0.29
Q4    1   0.3200  0.2933  1.2216  11.00000  0.05    0.28
Q5    1   0.1837  0.2745  1.2013  11.00000  0.05    0.27
Q6    1   0.8014  0.4856  0.8522  11.00000  0.05    0.27
Q7    1   0.6174  0.8850  0.7264  11.00000  0.05    0.26
Q8    1   0.8552  0.5135  0.8182  11.00000  0.05    0.26
Q9    1   0.4231  0.8161  0.5836  11.00000  0.05    0.24
Q10   1   0.4256  0.9833  0.6433  11.00000  0.05    0.23
Q11   1   0.3776  0.0340  1.3837  11.00000  0.05    0.23
Q12   1  -0.0953  0.4178  0.6758  11.00000  0.05    0.21
Q13   1   0.5023  0.0648  1.3840  11.00000  0.05    0.21
Q14   1   0.6210  1.0601  0.7868  11.00000  0.05    0.21
Q15   1   0.4840 -0.0170  0.9674  11.00000  0.05    0.20
Q16   1   0.6603  1.0182  0.7987  11.00000  0.05    0.20
Q17   1   0.3429  0.0611  0.6827  11.00000  0.05    0.20
Q18   1   0.0108 -0.1971  1.1604  11.00000  0.05    0.19
Q19   1   0.5626  0.2574  1.2585  11.00000  0.05    0.19
Q20   1   0.1248  0.6030  0.4942  11.00000  0.05    0.19
Q21   1   0.4516 -0.2200  1.1677  11.00000  0.05    0.19
Q22   1   0.6757  0.0355  1.1806  11.00000  0.05    0.19
Q23   1   0.2906  0.8385  0.5777  11.00000  0.05    0.19
Q24   1   0.1720  0.6236  1.2421  11.00000  0.05    0.19
Q25   1   0.4172  0.0475  1.1874  11.00000  0.05    0.19
Q26   1   0.4603  0.1176  0.6341  11.00000  0.05    0.19
Q27   1   0.4311  0.5972  0.3028  11.00000  0.05    0.18
Q28   1  -0.0546  0.2005  1.3711  11.00000  0.05    0.18
Q29   1   0.6482  0.3324  1.3364  11.00000  0.05    0.18
Q30   1   0.3441  0.8926  0.6268  11.00000  0.05    0.18
Q31   1   1.0013  0.8616  0.8742  11.00000  0.05    0.18
Q32   1   0.3818 -0.2713  1.1595  11.00000  0.05    0.18
Q33   1   0.1446  0.1561  0.6836  11.00000  0.05    0.18
Q34   1   0.8855  0.7169  0.9172  11.00000  0.05    0.18
Q35   1   0.6316  0.0588  1.5671  11.00000  0.05    0.18
Q36   1   0.4413  0.6721  0.5964  11.00000  0.05    0.18
Q37   1   0.1422 -0.0861  1.0518  11.00000  0.05    0.18
;

loop_
_symmetry_equiv_pos_site_id
_space_group_symop_operation_xyz
1 +X,+Y,+Z

loop_
_atom_site_label
_atom_site_type_symbol
_atom_site_fract_x
_atom_site_fract_y
_atom_site_fract_z
_atom_site_U_iso_or_equiv
_atom_site_adp_type
_atom_site_occupancy
_atom_site_site_symmetry_multiplicity
_atom_site_calc_flag
_atom_site_refinement_flags
Cl36 Cl 0.79698(19) 0.61396(18) 0.85875(15) 0.0403(4) Uani 1 1 d .
S2 S 0.5333(2) 0.77514(18) 0.65906(16) 0.0369(4) Uani 1 1 d .
Si3 Si 0.2436(2) 0.19334(19) 1.15636(16) 0.0314(4) Uani 1 1 d .
O4 O 0.1164(6) 0.2688(5) 0.7189(4) 0.0369(11) Uani 1 1 d .
O5 O 0.5604(7) 0.9178(5) 0.7464(5) 0.0454(13) Uani 1 1 d .
O6 O 0.2827(7) 0.2731(6) 1.0326(5) 0.0472(13) Uani 1 1 d .
O7 O 0.3658(7) 0.7385(6) 0.5585(5) 0.0468(13) Uani 1 1 d .
O8 O 0.5197(7) 0.4277(5) 0.5801(4) 0.0437(13) Uani 1 1 d .
O9 O 0.5753(8) 0.5034(7) 1.0730(5) 0.0526(14) Uani 1 1 d .
C1 C 0.2167(9) 0.4031(7) 0.7797(6) 0.0304(14) Uani 1 1 d .
C10 C 0.5214(8) 0.4477(8) 0.6953(6) 0.0321(15) Uani 1 1 d .
C12 C 0.3952(9) 0.3593(8) 0.8676(6) 0.0325(15) Uani 1 1 d .
C13 C 0.1727(10) 0.5510(7) 0.7607(7) 0.0335(15) Uani 1 1 d .
C14 C 0.4822(9) 0.6519(8) 0.8819(6) 0.0361(16) Uani 1 1 d .
C15 C 0.5683(8) 0.6150(7) 0.7724(6) 0.0283(14) Uani 1 1 d .
C16 C 0.6673(10) 0.6806(9) 0.4617(7) 0.0408(17) Uani 1 1 d .
C17 C 0.8438(9) 0.8677(8) 0.6402(7) 0.0399(17) Uani 1 1 d .
C18 C 0.4267(11) 0.0774(9) 1.2518(7) 0.0461(19) Uani 1 1 d .
C19 C 0.4924(10) 0.5047(8) 0.9558(6) 0.0380(16) Uani 1 1 d .
C20 C 0.5006(9) 0.3130(8) 0.7738(6) 0.0337(15) Uani 1 1 d .
C21 C 0.7950(11) 0.6832(9) 0.4016(7) 0.048(2) Uani 1 1 d .
C22 C 0.2918(10) 0.6914(8) 0.8306(7) 0.0395(16) Uani 1 1 d .
C23 C 0.6953(9) 0.7719(8) 0.5825(7) 0.0351(15) Uani 1 1 d .
C24 C 0.2156(10) 0.3692(8) 1.2643(7) 0.0416(17) Uani 1 1 d .
C25 C 0.3822(10) 0.2246(8) 0.9506(7) 0.0409(17) Uani 1 1 d .
C26 C -0.0540(11) 0.2933(8) 0.6346(7) 0.0479(19) Uani 1 1 d .
C27 C 0.9463(10) 0.7765(9) 0.4605(8) 0.0444(18) Uani 1 1 d .
C28 C 0.5978(12) 0.1762(13) 1.3136(9) 0.070(3) Uani 1 1 d .
C29 C 0.9688(11) 0.8712(9) 0.5785(8) 0.0478(19) Uani 1 1 d .
C30 C -0.1115(11) 0.1457(11) 0.9975(9) 0.061(2) Uani 1 1 d .
C31 C 0.4484(13) -0.0746(10) 1.1720(8) 0.058(2) Uani 1 1 d .
C32 C 0.1264(15) 0.5057(10) 1.1863(9) 0.072(3) Uani 1 1 d .
C33 C 0.0436(10) 0.0563(9) 1.0780(7) 0.0437(18) Uani 1 1 d .
C34 C 0.1317(12) 0.3312(11) 1.3685(8) 0.058(2) Uani 1 1 d .
C35 C -0.0058(14) -0.0454(11) 1.1737(10) 0.066(3) Uani 1 1 d .
H13 H 0.06162 0.5681 0.70057 0.0402 Uiso 1 1 calc R
H14 H 0.55027 0.74165 0.94623 0.0434 Uiso 1 1 calc R
H16 H 0.56273 0.61749 0.42091 0.0490 Uiso 1 1 calc R
H17 H 0.86026 0.93101 0.72206 0.0478 Uiso 1 1 calc R
H18 H 0.39465 0.04251 1.32917 0.0553 Uiso 1 1 calc R
H20A H 0.61617 0.28225 0.82794 0.0405 Uiso 1 1 calc R
H20B H 0.44108 0.22046 0.71096 0.0405 Uiso 1 1 calc R
H21 H 0.77831 0.6204 0.31944 0.0575 Uiso 1 1 calc R
H22A H 0.25766 0.73514 0.90738 0.0474 Uiso 1 1 calc R
H22B H 0.2786 0.77416 0.76789 0.0474 Uiso 1 1 calc R
H24 H 0.33538 0.41265 1.31694 0.0499 Uiso 1 1 calc R
H25A H 0.3261 0.12855 0.89107 0.0490 Uiso 1 1 calc R
H25B H 0.49907 0.19954 1.007 0.0490 Uiso 1 1 calc R
H26A H -0.11527 0.19076 0.59591 0.0574 Uiso 1 1 calc R
H26B H -0.11625 0.34989 0.68762 0.0574 Uiso 1 1 calc R
H26C H -0.04783 0.35611 0.56243 0.0574 Uiso 1 1 calc R
H27 H 1.03458 0.77566 0.42019 0.0533 Uiso 1 1 calc R
H28A H 0.57922 0.27232 1.36376 0.0845 Uiso 1 1 calc R
H28B H 0.68242 0.11416 1.37441 0.0845 Uiso 1 1 calc R
H28C H 0.6415 0.20551 1.24218 0.0845 Uiso 1 1 calc R
H29 H 1.07049 0.93878 0.61709 0.0573 Uiso 1 1 calc R
H30A H -0.07629 0.21007 0.9369 0.0736 Uiso 1 1 calc R
H30B H -0.20589 0.0693 0.94511 0.0736 Uiso 1 1 calc R
H30C H -0.15079 0.21452 1.05947 0.0736 Uiso 1 1 calc R
H31A H 0.33661 -0.13478 1.13404 0.0700 Uiso 1 1 calc R
H31B H 0.49074 -0.04752 1.09939 0.0700 Uiso 1 1 calc R
H31C H 0.53166 -0.13887 1.23162 0.0700 Uiso 1 1 calc R
H32A H 0.18144 0.52893 1.1198 0.0861 Uiso 1 1 calc R
H32B H 0.00371 0.47475 1.14073 0.0861 Uiso 1 1 calc R
H32C H 0.13721 0.60008 1.24886 0.0861 Uiso 1 1 calc R
H33 H 0.07081 -0.01917 1.01104 0.0524 Uiso 1 1 calc R
H34A H 0.18952 0.24431 1.41736 0.0700 Uiso 1 1 calc R
H34B H 0.14252 0.42504 1.43159 0.0700 Uiso 1 1 calc R
H34C H 0.00902 0.29972 1.32346 0.0700 Uiso 1 1 calc R
H35A H 0.09485 -0.10078 1.2235 0.0798 Uiso 1 1 calc R
H35B H -0.04441 0.02221 1.23677 0.0798 Uiso 1 1 calc R
H35C H -0.09951 -0.12301 1.12241 0.0798 Uiso 1 1 calc R

loop_
_atom_site_aniso_label
_atom_site_aniso_U_11
_atom_site_aniso_U_22
_atom_site_aniso_U_33
_atom_site_aniso_U_12
_atom_site_aniso_U_13
_atom_site_aniso_U_23
Cl36 0.0335(10) 0.0500(10) 0.0340(8) 0.0036(8) 0.0065(7) 0.0023(7)
S2 0.0382(10) 0.0319(8) 0.0405(9) 0.0049(7) 0.0123(8) 0.0043(7)
Si3 0.0356(11) 0.0353(9) 0.0232(8) 0.0072(8) 0.0089(7) 0.0029(7)
O4 0.033(3) 0.035(2) 0.036(3) -0.000(2) 0.002(2) 0.003(2)
O5 0.049(3) 0.030(2) 0.059(3) 0.001(2) 0.022(3) -0.005(2)
O6 0.053(4) 0.056(3) 0.045(3) 0.021(3) 0.029(3) 0.016(2)
O7 0.043(3) 0.049(3) 0.045(3) 0.005(2) 0.006(2) 0.011(2)
O8 0.066(4) 0.041(3) 0.027(2) 0.003(2) 0.020(2) -0.0021(19)
O9 0.060(4) 0.065(3) 0.028(3) -0.003(3) 0.008(2) -0.000(2)
C1 0.035(4) 0.031(3) 0.026(3) 0.002(3) 0.011(3) -0.000(2)
C10 0.026(4) 0.038(4) 0.031(3) 0.006(3) 0.009(3) 0.001(3)
C12 0.037(4) 0.034(3) 0.026(3) 0.005(3) 0.011(3) 0.001(3)
C13 0.037(4) 0.029(3) 0.040(4) 0.003(3) 0.020(3) 0.002(3)
C14 0.041(4) 0.035(4) 0.029(3) -0.002(3) 0.011(3) -0.009(3)
C15 0.020(3) 0.037(3) 0.026(3) 0.004(3) 0.005(3) 0.001(3)
C16 0.042(5) 0.046(4) 0.033(4) 0.003(3) 0.009(3) 0.007(3)
C17 0.041(5) 0.036(4) 0.039(4) 0.005(3) 0.008(3) 0.008(3)
C18 0.057(5) 0.053(4) 0.028(3) 0.016(4) 0.011(4) 0.004(3)
C19 0.043(5) 0.047(4) 0.026(3) 0.007(3) 0.014(3) 0.001(3)
C20 0.040(4) 0.037(3) 0.029(3) 0.009(3) 0.018(3) 0.004(3)
C21 0.058(6) 0.053(4) 0.031(4) 0.013(4) 0.010(4) 0.012(3)
C22 0.043(4) 0.032(3) 0.045(4) 0.009(3) 0.018(3) -0.007(3)
C23 0.033(4) 0.038(4) 0.037(4) 0.005(3) 0.012(3) 0.008(3)
C24 0.036(4) 0.044(4) 0.039(4) -0.000(3) 0.007(3) -0.007(3)
C25 0.049(5) 0.047(4) 0.032(4) 0.014(4) 0.018(3) 0.010(3)
C26 0.055(5) 0.042(4) 0.042(4) 0.007(4) 0.008(4) 0.003(3)
C27 0.039(5) 0.055(4) 0.047(4) 0.017(4) 0.018(4) 0.021(4)
C28 0.052(6) 0.101(7) 0.044(5) 0.026(5) -0.003(4) -0.007(5)
C29 0.042(5) 0.048(4) 0.055(5) 0.005(4) 0.015(4) 0.017(4)
C30 0.034(5) 0.078(6) 0.052(5) 0.002(4) -0.011(4) -0.004(4)
C31 0.068(6) 0.056(5) 0.046(4) 0.026(4) 0.009(4) 0.006(4)
C32 0.101(8) 0.050(5) 0.071(6) 0.028(5) 0.036(6) 0.003(5)
C33 0.035(4) 0.045(4) 0.041(4) -0.002(3) 0.001(3) -0.006(3)
C34 0.067(6) 0.070(6) 0.037(4) -0.002(5) 0.020(4) -0.013(4)
C35 0.074(7) 0.054(5) 0.075(6) -0.006(5) 0.031(5) 0.006(5)

loop_
_atom_type_symbol
_atom_type_description
_atom_type_scat_dispersion_real
_atom_type_scat_dispersion_imag
_atom_type_scat_source
C C 0.0181 0.0091
;
International Tables for Crystallography
(Vol. C, Tables 4.2.6.8 and 6.1.1.4)
;
H H 0.0000 0.0000
;
International Tables for Crystallography
(Vol. C, Table 6.1.1.4)
;
O O 0.0492 0.0322
;
International Tables for Crystallography
(Vol. C, Tables 4.2.6.8 and 6.1.1.4)
;
Cl Cl 0.3639 0.7018
;
International Tables for Crystallography
(Vol. C, Tables 4.2.6.8 and 6.1.1.4)
;
S S 0.3331 0.5567
;
International Tables for Crystallography
(Vol. C, Tables 4.2.6.8 and 6.1.1.4)
;
Si Si 0.2541 0.3302
;
International Tables for Crystallography
(Vol. C, Tables 4.2.6.8 and 6.1.1.4)
;

loop_
_geom_angle_atom_site_label_1
_geom_angle_atom_site_label_2
_geom_angle_atom_site_label_3
_geom_angle
_geom_angle_publ_flag
O5 S2 O7 119.0(3) yes
O5 S2 C15 104.5(3) yes
O5 S2 C23 108.4(3) yes
O7 S2 C15 106.4(3) yes
O7 S2 C23 109.7(3) yes
C15 S2 C23 108.3(3) yes
O6 Si3 C18 112.3(4) yes
O6 Si3 C24 103.0(3) yes
O6 Si3 C33 106.3(3) yes
C18 Si3 C24 110.8(3) yes
C18 Si3 C33 109.4(3) yes
C24 Si3 C33 115.0(4) yes
C1 O4 C26 115.6(5) yes
Si3 O6 C25 131.8(5) yes
O4 C1 C12 110.0(5) yes
O4 C1 C13 126.0(6) yes
C12 C1 C13 123.9(6) yes
O8 C10 C15 119.7(6) yes
O8 C10 C20 122.6(6) yes
C15 C10 C20 117.3(5) yes
C1 C12 C19 109.6(5) yes
C1 C12 C20 107.7(5) yes
C1 C12 C25 111.8(6) yes
C19 C12 C20 105.4(6) yes
C19 C12 C25 111.4(5) yes
C20 C12 C25 110.7(6) yes
C1 C13 C22 122.4(6) yes
C15 C14 C19 106.6(6) yes
C15 C14 C22 115.8(5) yes
C19 C14 C22 107.5(6) yes
Cl36 C15 S2 107.7(4) yes
Cl36 C15 C10 103.7(4) yes
Cl36 C15 C14 106.5(4) yes
S2 C15 C10 112.7(4) yes
S2 C15 C14 110.1(4) yes
C10 C15 C14 115.4(6) yes
C21 C16 C23 118.8(7) yes
C23 C17 C29 119.6(7) yes
Si3 C18 C28 113.6(6) yes
Si3 C18 C31 113.3(5) yes
C28 C18 C31 111.7(8) yes
O9 C19 C12 123.5(7) yes
O9 C19 C14 122.6(6) yes
C12 C19 C14 113.8(5) yes
C10 C20 C12 111.3(6) yes
C16 C21 C27 120.5(7) yes
C13 C22 C14 113.1(6) yes
S2 C23 C16 119.8(6) yes
S2 C23 C17 118.9(6) yes
C16 C23 C17 121.1(8) yes
Si3 C24 C32 114.5(5) yes
Si3 C24 C34 114.8(5) yes
C32 C24 C34 110.3(8) yes
O6 C25 C12 108.0(6) yes
C21 C27 C29 119.8(9) yes
C17 C29 C27 120.2(7) yes
Si3 C33 C30 111.6(5) yes
Si3 C33 C35 115.4(5) yes
C30 C33 C35 111.1(8) yes
C1 C13 H13 118.790 no
C22 C13 H13 118.792 no
C15 C14 H14 108.913 no
C19 C14 H14 108.909 no
C22 C14 H14 108.910 no
C21 C16 H16 120.608 no
C23 C16 H16 120.604 no
C23 C17 H17 120.198 no
C29 C17 H17 120.200 no
Si3 C18 H18 105.802 no
C28 C18 H18 105.804 no
C31 C18 H18 105.802 no
C10 C20 H20A 109.370 no
C10 C20 H20B 109.369 no
C12 C20 H20A 109.372 no
C12 C20 H20B 109.368 no
H20A C20 H20B 107.995 no
C16 C21 H21 119.771 no
C27 C21 H21 119.775 no
C13 C22 H22A 108.967 no
C13 C22 H22B 108.966 no
C14 C22 H22A 108.975 no
C14 C22 H22B 108.970 no
H22A C22 H22B 107.767 no
Si3 C24 H24 105.429 no
C32 C24 H24 105.429 no
C34 C24 H24 105.430 no
O6 C25 H25A 110.112 no
O6 C25 H25B 110.106 no
C12 C25 H25A 110.106 no
C12 C25 H25B 110.105 no
H25A C25 H25B 108.433 no
O4 C26 H26A 109.475 no
O4 C26 H26B 109.467 no
O4 C26 H26C 109.466 no
H26A C26 H26B 109.479 no
H26A C26 H26C 109.468 no
H26B C26 H26C 109.473 no
C21 C27 H27 120.116 no
C29 C27 H27 120.117 no
C18 C28 H28A 109.473 no
C18 C28 H28B 109.469 no
C18 C28 H28C 109.471 no
H28A C28 H28B 109.470 no
H28A C28 H28C 109.470 no
H28B C28 H28C 109.474 no
C17 C29 H29 119.896 no
C27 C29 H29 119.890 no
C33 C30 H30A 109.470 no
C33 C30 H30B 109.472 no
C33 C30 H30C 109.468 no
H30A C30 H30B 109.475 no
H30A C30 H30C 109.469 no
H30B C30 H30C 109.473 no
C18 C31 H31A 109.474 no
C18 C31 H31B 109.467 no
C18 C31 H31C 109.472 no
H31A C31 H31B 109.472 no
H31A C31 H31C 109.472 no
H31B C31 H31C 109.471 no
C24 C32 H32A 109.472 no
C24 C32 H32B 109.475 no
C24 C32 H32C 109.473 no
H32A C32 H32B 109.471 no
H32A C32 H32C 109.470 no
H32B C32 H32C 109.467 no
Si3 C33 H33 105.980 no
C30 C33 H33 105.981 no
C35 C33 H33 105.981 no
C24 C34 H34A 109.470 no
C24 C34 H34B 109.473 no
C24 C34 H34C 109.467 no
H34A C34 H34B 109.470 no
H34A C34 H34C 109.474 no
H34B C34 H34C 109.474 no
C33 C35 H35A 109.475 no
C33 C35 H35B 109.472 no
C33 C35 H35C 109.473 no
H35A C35 H35B 109.469 no
H35A C35 H35C 109.470 no
H35B C35 H35C 109.469 no

loop_
_geom_bond_atom_site_label_1
_geom_bond_atom_site_label_2
_geom_bond_distance
_geom_bond_publ_flag
Cl36 C15 1.799(6) yes
S2 O5 1.429(5) yes
S2 O7 1.445(5) yes
S2 C15 1.853(7) yes
S2 C23 1.764(9) yes
Si3 O6 1.637(6) yes
Si3 C18 1.873(8) yes
Si3 C24 1.872(8) yes
Si3 C33 1.890(7) yes
O4 C1 1.368(7) yes
O4 C26 1.424(8) yes
O6 C25 1.416(11) yes
O8 C10 1.213(8) yes
O9 C19 1.208(8) yes
C1 C12 1.533(9) yes
C1 C13 1.329(9) yes
C10 C15 1.552(8) yes
C10 C20 1.503(10) yes
C12 C19 1.518(9) yes
C12 C20 1.548(11) yes
C12 C25 1.519(10) yes
C13 C22 1.497(9) yes
C14 C15 1.556(11) yes
C14 C19 1.518(10) yes
C14 C22 1.533(10) yes
C16 C21 1.388(13) yes
C16 C23 1.389(10) yes
C17 C23 1.375(9) yes
C17 C29 1.381(13) yes
C18 C28 1.530(12) yes
C18 C31 1.532(12) yes
C21 C27 1.383(11) yes
C24 C32 1.540(12) yes
C24 C34 1.525(13) yes
C27 C29 1.386(11) yes
C30 C33 1.542(11) yes
C33 C35 1.523(14) yes
C13 H13 0.950 no
C14 H14 1.000 no
C16 H16 0.950 no
C17 H17 0.950 no
C18 H18 1.000 no
C20 H20A 0.990 no
C20 H20B 0.990 no
C21 H21 0.950 no
C22 H22A 0.990 no
C22 H22B 0.990 no
C24 H24 1.000 no
C25 H25A 0.990 no
C25 H25B 0.990 no
C26 H26A 0.980 no
C26 H26B 0.980 no
C26 H26C 0.980 no
C27 H27 0.950 no
C28 H28A 0.980 no
C28 H28B 0.980 no
C28 H28C 0.980 no
C29 H29 0.950 no
C30 H30A 0.980 no
C30 H30B 0.980 no
C30 H30C 0.980 no
C31 H31A 0.980 no
C31 H31B 0.980 no
C31 H31C 0.980 no
C32 H32A 0.980 no
C32 H32B 0.980 no
C32 H32C 0.980 no
C33 H33 1.000 no
C34 H34A 0.980 no
C34 H34B 0.980 no
C34 H34C 0.980 no
C35 H35A 0.980 no
C35 H35B 0.980 no
C35 H35C 0.980 no

loop_
_geom_contact_atom_site_label_1
_geom_contact_atom_site_label_2
_geom_contact_distance
_geom_contact_publ_flag
_geom_contact_site_symmetry_2
Cl36 O5 3.336(5) no .
Cl36 O8 3.325(4) no .
Cl36 O9 3.495(7) no .
Cl36 C17 3.386(8) no .
Cl36 C19 3.130(9) no .
Cl36 C20 3.327(7) no .
Cl36 C23 3.189(7) no .
S2 O8 2.989(5) no .
S2 C22 3.186(9) no .
O4 O6 3.153(6) no .
O4 C20 3.014(9) no .
O4 C25 2.765(8) no .
O5 C14 2.930(9) no .
O5 C17 2.915(11) no .
O5 C22 3.257(10) no .
O6 O9 2.943(8) no .
O6 C1 2.873(8) no .
O6 C19 2.904(10) no .
O6 C28 3.427(9) no .
O6 C30 3.266(11) no .
O6 C31 3.519(10) no .
O6 C32 3.027(13) no .
O7 O8 2.951(7) no .
O7 C10 3.065(8) no .
O7 C13 3.493(10) no .
O7 C14 3.392(8) no .
O7 C16 3.001(11) no .
O7 C22 3.182(10) no .
O8 C12 3.590(9) no .
O8 C16 2.983(10) no .
O8 C23 3.212(8) no .
O9 C1 3.537(7) no .
O9 C15 3.376(8) no .
O9 C20 3.298(8) no .
O9 C22 3.399(8) no .
O9 C25 2.781(8) no .
C1 C10 2.932(11) no .
C1 C14 2.862(9) no .
C1 C15 3.373(10) no .
C10 C13 3.274(11) no .
C10 C19 2.847(10) no .
C10 C22 3.370(11) no .
C10 C23 3.525(10) no .
C12 C15 2.971(10) no .
C12 C22 2.988(9) no .
C13 C15 3.228(11) no .
C13 C19 2.823(9) no .
C13 C20 3.382(10) no .
C13 C26 2.774(9) no .
C14 C20 3.036(9) no .
C16 C29 2.775(10) no .
C17 C21 2.769(10) no .
C18 C25 3.432(11) no .
C18 C35 3.471(14) no .
C23 C27 2.758(13) no .
C24 C28 3.485(13) no .
C24 C30 3.562(10) no .
C25 C31 3.530(11) no .
C31 C33 3.387(12) no .
C33 C34 3.567(11) no .
C34 C35 3.599(12) no .
Cl36 C13 3.591(9) no 1_655
O4 C29 3.584(8) no 1_445
O5 C20 3.408(8) no 1_565
O5 C30 3.502(9) no 1_665
O7 C27 3.285(10) no 1_455
O7 C29 3.536(11) no 1_455
O8 C24 3.449(8) no 1_554
O8 C26 3.586(10) no 1_655
O8 C34 3.275(9) no 1_554
O9 C21 3.549(8) no 1_556
C13 Cl36 3.591(9) no 1_455
C13 C29 3.597(10) no 1_455
C20 O5 3.408(8) no 1_545
C21 O9 3.549(8) no 1_554
C22 C29 3.576(10) no 1_455
C24 O8 3.449(8) no 1_556
C26 O8 3.586(10) no 1_455
C27 O7 3.285(10) no 1_655
C29 O4 3.584(8) no 1_665
C29 O7 3.536(11) no 1_655
C29 C13 3.597(10) no 1_655
C29 C22 3.576(10) no 1_655
C30 O5 3.502(9) no 1_445
C34 O8 3.275(9) no 1_556
Cl36 H14 2.6997 no .
Cl36 H17 3.2615 no .
Cl36 H20A 3.0848 no .
S2 H14 3.0346 no .
S2 H16 2.8409 no .
S2 H17 2.8018 no .
S2 H22B 2.6877 no .
Si3 H25A 3.1051 no .
Si3 H25B 3.0029 no .
Si3 H28A 2.9276 no .
Si3 H28C 3.0818 no .
Si3 H30A 2.9015 no .
Si3 H30C 3.0710 no .
Si3 H31A 2.9214 no .
Si3 H31B 3.0784 no .
Si3 H32A 2.9437 no .
Si3 H32B 3.1191 no .
Si3 H34A 2.9365 no .
Si3 H34C 3.1098 no .
Si3 H35A 2.9808 no .
Si3 H35B 3.1115 no .
O4 H13 2.6053 no .
O4 H20B 2.7281 no .
O4 H25A 2.4781 no .
O4 H30A 3.2485 no .
O5 H14 2.7076 no .
O5 H17 2.5501 no .
O5 H22B 2.6588 no .
O6 H24 3.0337 no .
O6 H28A 3.5617 no .
O6 H28C 3.1580 no .
O6 H30A 2.8005 no .
O6 H31B 3.2589 no .
O6 H32A 2.5570 no .
O6 H32B 3.3267 no .
O6 H33 2.9341 no .
O7 H16 2.6735 no .
O7 H22B 2.5380 no .
O8 H16 2.5195 no .
O8 H20A 2.8767 no .
O8 H20B 2.5159 no .
O9 H14 2.4941 no .
O9 H20A 3.1902 no .
O9 H22A 3.4099 no .
O9 H25B 2.6198 no .
O9 H28C 3.1758 no .
O9 H32A 3.4267 no .
C1 H20A 3.3487 no .
C1 H20B 2.6759 no .
C1 H22A 2.9865 no .
C1 H22B 3.1946 no .
C1 H25A 2.7410 no .
C1 H25B 3.3820 no .
C1 H26A 3.1846 no .
C1 H26B 2.5924 no .
C1 H26C 2.5925 no .
C10 H14 3.4387 no .
C10 H16 3.4515 no .
C12 H13 3.3775 no .
C12 H14 3.3873 no .
C12 H22A 3.4548 no .
C13 H14 3.3601 no .
C13 H26B 2.7327 no .
C13 H26C 2.6854 no .
C14 H13 3.3770 no .
C14 H20A 3.4208 no .
C15 H20A 2.9441 no .
C15 H20B 3.4246 no .
C15 H22A 3.4375 no .
C15 H22B 2.7538 no .
C16 H17 3.2631 no .
C16 H27 3.2625 no .
C17 H16 3.2636 no .
C17 H27 3.2561 no .
C18 H24 3.0460 no .
C18 H25B 3.0872 no .
C18 H33 3.2213 no .
C18 H34A 3.2876 no .
C18 H35A 2.9849 no .
C19 H20A 2.6484 no .
C19 H20B 3.3078 no .
C19 H22A 2.7450 no .
C19 H22B 3.3138 no .
C19 H25A 3.3621 no .
C19 H25B 2.6884 no .
C19 H32A 3.5160 no .
C20 H25A 2.7127 no .
C20 H25B 2.7250 no .
C21 H29 3.2525 no .
C23 H21 3.2502 no .
C23 H29 3.2401 no .
C24 H18 3.1967 no .
C24 H28A 2.9849 no .
C24 H30C 3.2436 no .
C24 H35B 3.5178 no .
C25 H20A 2.6919 no .
C25 H20B 2.7286 no .
C25 H28C 3.1504 no .
C25 H31B 2.9006 no .
C25 H33 3.4836 no .
C26 H13 2.4501 no .
C26 H30A 3.3916 no .
C27 H16 3.2648 no .
C27 H17 3.2577 no .
C28 H24 2.9907 no .
C28 H25B 3.1054 no .
C28 H31A 3.3733 no .
C28 H31B 2.7272 no .
C28 H31C 2.7271 no .
C29 H21 3.2525 no .
C30 H32B 3.0371 no .
C30 H34C 3.4027 no .
C30 H35A 3.3713 no .
C30 H35B 2.7164 no .
C30 H35C 2.7164 no .
C31 H25A 3.4400 no .
C31 H25B 3.1161 no .
C31 H28A 3.3735 no .
C31 H28B 2.7269 no .
C31 H28C 2.7269 no .
C31 H33 3.0811 no .
C31 H35A 3.1175 no .
C32 H30A 3.4450 no .
C32 H30C 3.1962 no .
C32 H34A 3.3616 no .
C32 H34B 2.7011 no .
C32 H34C 2.7010 no .
C33 H18 3.2362 no .
C33 H25A 3.5644 no .
C33 H31A 2.8648 no .
C33 H34C 3.2776 no .
C34 H18 3.3981 no .
C34 H30C 3.3879 no .
C34 H32A 3.3586 no .
C34 H32B 2.7048 no .
C34 H32C 2.7048 no .
C34 H35B 2.9638 no .
C35 H18 3.1900 no .
C35 H30A 3.3675 no .
C35 H30B 2.7209 no .
C35 H30C 2.7209 no .
C35 H31A 3.0729 no .
C35 H34A 3.3659 no .
C35 H34C 3.1962 no .
H13 H22A 2.5435 no .
H13 H22B 2.3486 no .
H13 H26A 3.4201 no .
H13 H26B 2.2886 no .
H13 H26C 2.1933 no .
H14 H22A 2.2936 no .
H14 H22B 2.4483 no .
H16 H21 2.3439 no .
H17 H29 2.3324 no .
H18 H24 3.2008 no .
H18 H28A 2.3606 no .
H18 H28B 2.2990 no .
H18 H28C 2.8433 no .
H18 H31A 2.3617 no .
H18 H31B 2.8442 no .
H18 H31C 2.3001 no .
H18 H33 3.5362 no .
H18 H34A 2.7484 no .
H18 H35A 2.5650 no .
H18 H35B 3.4010 no .
H20A H25A 2.9606 no .
H20A H25B 2.5203 no .
H20B H25A 2.5464 no .
H20B H25B 3.0348 no .
H21 H27 2.3314 no .
H22A H32A 3.1601 no .
H24 H28A 2.2911 no .
H24 H28C 3.3645 no .
H24 H32A 2.3721 no .
H24 H32B 2.8464 no .
H24 H32C 2.2955 no .
H24 H34A 2.3580 no .
H24 H34B 2.2809 no .
H24 H34C 2.8346 no .
H25A H30A 3.5607 no .
H25A H31A 3.5240 no .
H25A H31B 2.7656 no .
H25A H33 3.0602 no .
H25B H28C 2.3791 no .
H25B H31B 2.3931 no .
H26A H30A 3.5090 no .
H26B H30A 2.9070 no .
H27 H29 2.3369 no .
H28A H34A 3.4203 no .
H28B H31B 3.0155 no .
H28B H31C 2.5558 no .
H28C H31B 2.5558 no .
H28C H31C 3.0155 no .
H30A H32A 3.4200 no .
H30A H32B 2.8893 no .
H30A H33 2.3732 no .
H30B H33 2.3125 no .
H30B H35B 3.0055 no .
H30B H35C 2.5440 no .
H30C H32B 2.4580 no .
H30C H33 2.8536 no .
H30C H34C 2.7013 no .
H30C H35B 2.5440 no .
H30C H35C 3.0055 no .
H31A H33 2.4286 no .
H31A H35A 2.4691 no .
H31A H35C 3.5367 no .
H31B H33 3.2798 no .
H31C H35A 3.5737 no .
H32A H34B 3.5922 no .
H32A H34C 3.5921 no .
H32B H34A 3.5978 no .
H32B H34B 2.9878 no .
H32B H34C 2.5230 no .
H32C H34A 3.5978 no .
H32C H34B 2.5231 no .
H32C H34C 2.9878 no .
H33 H35A 2.3560 no .
H33 H35B 2.8393 no .
H33 H35C 2.2947 no .
H34A H35A 3.3554 no .
H34A H35B 2.7768 no .
H34C H35B 2.4317 no .
Cl36 H13 3.1520 no 1_655
Cl36 H26B 3.0137 no 1_655
Cl36 H32A 3.5920 no 1_655
Cl36 H32B 3.2554 no 1_655
Cl36 H35C 3.2930 no 1_665
O4 H17 3.5101 no 1_445
O4 H29 2.8879 no 1_445
O4 H34A 3.4234 no 1_554
O4 H34B 3.4793 no 1_554
O5 H20A 3.1236 no 1_565
O5 H20B 2.7874 no 1_565
O5 H25A 3.2989 no 1_565
O5 H30B 2.5598 no 1_665
O7 H24 3.5573 no 1_554
O7 H27 2.6752 no 1_455
O7 H29 3.1886 no 1_455
O7 H32C 3.3024 no 1_554
O7 H34B 3.1256 no 1_554
O8 H24 2.6960 no 1_554
O8 H26B 2.9434 no 1_655
O8 H28A 2.7377 no 1_554
O8 H34A 3.0000 no 1_554
O8 H34B 2.9760 no 1_554
O9 H21 2.6894 no 1_556
O9 H30C 3.3980 no 1_655
O9 H31C 3.4349 no 1_565
O9 H32B 3.3653 no 1_655
C1 H34B 3.5575 no 1_554
C10 H26B 3.1286 no 1_655
C10 H34A 3.5706 no 1_554
C10 H34B 3.4252 no 1_554
C13 H34B 3.4881 no 1_554
C14 H31B 3.2792 no 1_565
C16 H24 3.3583 no 1_554
C16 H28A 3.5205 no 1_554
C16 H31C 2.9110 no 1_564
C17 H13 3.1396 no 1_655
C17 H22B 3.5157 no 1_655
C17 H26A 2.8480 no 1_665
C17 H28B 3.5721 no 1_564
C20 H26B 3.5494 no 1_655
C20 H30A 3.5074 no 1_655
C20 H30B 3.3813 no 1_655
C21 H13 3.4495 no 1_655
C21 H26C 3.4394 no 1_655
C21 H31C 2.8807 no 1_564
C21 H34B 3.5917 no 1_654
C22 H29 3.3398 no 1_455
C22 H31A 3.3267 no 1_565
C22 H31B 3.3806 no 1_565
C23 H13 3.4332 no 1_655
C24 H16 3.3608 no 1_556
C26 H17 3.3998 no 1_445
C26 H28A 3.4044 no 1_454
C26 H28B 3.1369 no 1_454
C26 H29 3.2172 no 1_445
C26 H34A 3.5062 no 1_554
C26 H34B 3.3124 no 1_554
C26 H34C 3.4991 no 1_554
C27 H13 3.1237 no 1_655
C27 H22B 3.5046 no 1_655
C27 H32C 3.4001 no 1_654
C27 H34B 3.4691 no 1_654
C27 H35A 3.3424 no 1_664
C27 H35B 3.2972 no 1_664
C28 H26A 3.1383 no 1_656
C28 H26C 3.4392 no 1_656
C28 H34C 3.4611 no 1_655
C28 H35B 3.5417 no 1_655
C29 H13 2.9817 no 1_655
C29 H22B 2.8701 no 1_655
C29 H26A 2.8252 no 1_665
C29 H28B 3.4870 no 1_564
C30 H17 3.2492 no 1_445
C30 H20A 2.7285 no 1_455
C30 H25B 3.2662 no 1_455
C31 H14 3.0992 no 1_545
C31 H22A 3.0305 no 1_545
C32 H27 3.5120 no 1_456
C32 H35A 3.3604 no 1_565
C34 H26C 2.8834 no 1_556
C35 H27 3.0561 no 1_446
C35 H32C 3.3260 no 1_545
H13 Cl36 3.1520 no 1_455
H13 C17 3.1396 no 1_455
H13 C21 3.4495 no 1_455
H13 C23 3.4332 no 1_455
H13 C27 3.1237 no 1_455
H13 C29 2.9817 no 1_455
H13 H17 3.5634 no 1_455
H13 H27 3.5224 no 1_455
H13 H29 3.3419 no 1_455
H13 H34B 3.2752 no 1_554
H14 C31 3.0992 no 1_565
H14 H30B 3.3774 no 1_665
H14 H31A 3.1828 no 1_565
H14 H31B 2.4826 no 1_565
H14 H31C 3.1604 no 1_565
H14 H35C 3.0028 no 1_665
H16 C24 3.3608 no 1_554
H16 H24 2.4229 no 1_554
H16 H28A 2.9601 no 1_554
H16 H31C 2.9548 no 1_564
H16 H32C 3.3612 no 1_554
H17 O4 3.5101 no 1_665
H17 C26 3.3998 no 1_665
H17 C30 3.2492 no 1_665
H17 H13 3.5634 no 1_655
H17 H26A 2.7035 no 1_665
H17 H30A 3.0571 no 1_665
H17 H30B 2.7680 no 1_665
H17 H33 2.9744 no 1_665
H20A O5 3.1236 no 1_545
H20A C30 2.7285 no 1_655
H20A H26B 3.0816 no 1_655
H20A H30A 2.5248 no 1_655
H20A H30B 2.5067 no 1_655
H20A H30C 2.6925 no 1_655
H20B O5 2.7874 no 1_545
H20B H30B 3.5003 no 1_655
H20B H34A 3.1515 no 1_554
H21 O9 2.6894 no 1_554
H21 H26C 3.5267 no 1_655
H21 H28A 3.4693 no 1_554
H21 H31C 2.9089 no 1_564
H21 H32B 3.2443 no 1_654
H21 H32C 3.2627 no 1_654
H21 H34B 3.3733 no 1_654
H21 H34C 3.3554 no 1_654
H21 H35C 3.4707 no 1_664
H22A C31 3.0305 no 1_565
H22A H25A 3.3975 no 1_565
H22A H29 3.5716 no 1_455
H22A H31A 2.4331 no 1_565
H22A H31B 2.8020 no 1_565
H22A H31C 3.4989 no 1_565
H22A H33 2.9667 no 1_565
H22B C17 3.5157 no 1_455
H22B C27 3.5046 no 1_455
H22B C29 2.8701 no 1_455
H22B H25A 3.1419 no 1_565
H22B H27 3.5771 no 1_455
H22B H29 2.4802 no 1_455
H22B H31B 3.5589 no 1_565
H24 O7 3.5573 no 1_556
H24 O8 2.6960 no 1_556
H24 C16 3.3583 no 1_556
H24 H16 2.4229 no 1_556
H25A O5 3.2989 no 1_545
H25A H22A 3.3975 no 1_545
H25A H22B 3.1419 no 1_545
H25A H29 3.2411 no 1_445
H25B C30 3.2662 no 1_655
H25B H30B 2.9241 no 1_655
H25B H30C 2.7344 no 1_655
H26A C17 2.8480 no 1_445
H26A C28 3.1383 no 1_454
H26A C29 2.8252 no 1_445
H26A H17 2.7035 no 1_445
H26A H28A 3.0301 no 1_454
H26A H28B 2.4171 no 1_454
H26A H29 2.6445 no 1_445
H26A H34C 3.5323 no 1_554
H26B Cl36 3.0137 no 1_455
H26B O8 2.9434 no 1_455
H26B C10 3.1286 no 1_455
H26B C20 3.5494 no 1_455
H26B H20A 3.0816 no 1_455
H26B H28A 3.5234 no 1_454
H26B H28B 3.5932 no 1_454
H26C C21 3.4394 no 1_455
H26C C28 3.4392 no 1_454
H26C C34 2.8834 no 1_554
H26C H21 3.5267 no 1_455
H26C H28A 3.1189 no 1_454
H26C H28B 3.0466 no 1_454
H26C H34A 2.9725 no 1_554
H26C H34B 2.4815 no 1_554
H26C H34C 2.7243 no 1_554
H27 O7 2.6752 no 1_655
H27 C32 3.5120 no 1_654
H27 C35 3.0561 no 1_664
H27 H13 3.5224 no 1_655
H27 H22B 3.5771 no 1_655
H27 H32C 2.6152 no 1_654
H27 H34B 3.1313 no 1_654
H27 H35A 2.5814 no 1_664
H27 H35B 2.9150 no 1_664
H27 H35C 3.1844 no 1_664
H28A O8 2.7377 no 1_556
H28A C16 3.5205 no 1_556
H28A C26 3.4044 no 1_656
H28A H16 2.9601 no 1_556
H28A H21 3.4693 no 1_556
H28A H26A 3.0301 no 1_656
H28A H26B 3.5234 no 1_656
H28A H26C 3.1189 no 1_656
H28B C17 3.5721 no 1_546
H28B C26 3.1369 no 1_656
H28B C29 3.4870 no 1_546
H28B H26A 2.4171 no 1_656
H28B H26B 3.5932 no 1_656
H28B H26C 3.0466 no 1_656
H28B H34C 3.2762 no 1_655
H28B H35B 3.1237 no 1_655
H28C H30C 2.9625 no 1_655
H28C H34C 2.9156 no 1_655
H28C H35B 3.0590 no 1_655
H29 O4 2.8879 no 1_665
H29 O7 3.1886 no 1_655
H29 C22 3.3398 no 1_655
H29 C26 3.2172 no 1_665
H29 H13 3.3419 no 1_655
H29 H22A 3.5716 no 1_655
H29 H22B 2.4802 no 1_655
H29 H25A 3.2411 no 1_665
H29 H26A 2.6445 no 1_665
H30A C20 3.5074 no 1_455
H30A H17 3.0571 no 1_445
H30A H20A 2.5248 no 1_455
H30B O5 2.5598 no 1_445
H30B C20 3.3813 no 1_455
H30B H14 3.3774 no 1_445
H30B H17 2.7680 no 1_445
H30B H20A 2.5067 no 1_455
H30B H20B 3.5003 no 1_455
H30B H25B 2.9241 no 1_455
H30B H31B 3.5424 no 1_455
H30C O9 3.3980 no 1_455
H30C H20A 2.6925 no 1_455
H30C H25B 2.7344 no 1_455
H30C H28C 2.9625 no 1_455
H31A C22 3.3267 no 1_545
H31A H14 3.1828 no 1_545
H31A H22A 2.4331 no 1_545
H31A H32A 3.0619 no 1_545
H31A H32C 3.2726 no 1_545
H31B C14 3.2792 no 1_545
H31B C22 3.3806 no 1_545
H31B H14 2.4826 no 1_545
H31B H22A 2.8020 no 1_545
H31B H22B 3.5589 no 1_545
H31B H30B 3.5424 no 1_655
H31B H35C 3.3684 no 1_655
H31C O9 3.4349 no 1_545
H31C C16 2.9110 no 1_546
H31C C21 2.8807 no 1_546
H31C H14 3.1604 no 1_545
H31C H16 2.9548 no 1_546
H31C H21 2.9089 no 1_546
H31C H22A 3.4989 no 1_545
H31C H35C 3.5670 no 1_655
H32A Cl36 3.5920 no 1_455
H32A H31A 3.0619 no 1_565
H32A H35A 3.4162 no 1_565
H32B Cl36 3.2554 no 1_455
H32B O9 3.3653 no 1_455
H32B H21 3.2443 no 1_456
H32B H35C 3.5483 no 1_565
H32C O7 3.3024 no 1_556
H32C C27 3.4001 no 1_456
H32C C35 3.3260 no 1_565
H32C H16 3.3612 no 1_556
H32C H21 3.2627 no 1_456
H32C H27 2.6152 no 1_456
H32C H31A 3.2726 no 1_565
H32C H35A 2.5973 no 1_565
H32C H35C 3.1910 no 1_565
H33 H17 2.9744 no 1_445
H33 H22A 2.9667 no 1_545
H34A O4 3.4234 no 1_556
H34A O8 3.0000 no 1_556
H34A C10 3.5706 no 1_556
H34A C26 3.5062 no 1_556
H34A H20B 3.1515 no 1_556
H34A H26C 2.9725 no 1_556
H34B O4 3.4793 no 1_556
H34B O7 3.1256 no 1_556
H34B O8 2.9760 no 1_556
H34B C1 3.5575 no 1_556
H34B C10 3.4252 no 1_556
H34B C13 3.4881 no 1_556
H34B C21 3.5917 no 1_456
H34B C26 3.3124 no 1_556
H34B C27 3.4691 no 1_456
H34B H13 3.2752 no 1_556
H34B H21 3.3733 no 1_456
H34B H26C 2.4815 no 1_556
H34B H27 3.1313 no 1_456
H34C C26 3.4991 no 1_556
H34C C28 3.4611 no 1_455
H34C H21 3.3554 no 1_456
H34C H26A 3.5323 no 1_556
H34C H26C 2.7243 no 1_556
H34C H28B 3.2762 no 1_455
H34C H28C 2.9156 no 1_455
H35A C27 3.3424 no 1_446
H35A C32 3.3604 no 1_545
H35A H27 2.5814 no 1_446
H35A H32A 3.4162 no 1_545
H35A H32C 2.5973 no 1_545
H35B C27 3.2972 no 1_446
H35B C28 3.5417 no 1_455
H35B H27 2.9150 no 1_446
H35B H28B 3.1237 no 1_455
H35B H28C 3.0590 no 1_455
H35C Cl36 3.2930 no 1_445
H35C H14 3.0028 no 1_445
H35C H21 3.4707 no 1_446
H35C H27 3.1844 no 1_446
H35C H31B 3.3684 no 1_455
H35C H31C 3.5670 no 1_455
H35C H32B 3.5483 no 1_545
H35C H32C 3.1910 no 1_545

loop_
_geom_torsion_atom_site_label_1
_geom_torsion_atom_site_label_2
_geom_torsion_atom_site_label_3
_geom_torsion_atom_site_label_4
_geom_torsion
_geom_torsion_publ_flag
O5 S2 C15 Cl36 -73.8(4) no
O5 S2 C15 C10 172.5(4) no
O5 S2 C15 C14 42.0(4) no
O5 S2 C23 C16 -157.1(4) no
O5 S2 C23 C17 19.1(6) no
O7 S2 C15 Cl36 159.5(3) no
O7 S2 C15 C10 45.7(5) no
O7 S2 C15 C14 -84.7(4) no
O7 S2 C23 C16 -25.7(6) no
O7 S2 C23 C17 150.6(4) no
C15 S2 C23 C16 90.1(5) no
C15 S2 C23 C17 -93.6(5) no
C23 S2 C15 Cl36 41.6(4) no
C23 S2 C15 C10 -72.2(4) no
C23 S2 C15 C14 157.4(3) no
O6 Si3 C18 C28 59.4(5) no
O6 Si3 C18 C31 -69.5(6) no
C18 Si3 O6 C25 30.3(5) no
O6 Si3 C24 C32 35.7(5) no
O6 Si3 C24 C34 164.7(4) no
C24 Si3 O6 C25 149.5(4) no
O6 Si3 C33 C30 -58.4(5) no
O6 Si3 C33 C35 173.5(4) no
C33 Si3 O6 C25 -89.3(5) no
C18 Si3 C24 C32 155.9(5) no
C18 Si3 C24 C34 -75.0(5) no
C24 Si3 C18 C28 -55.1(6) no
C24 Si3 C18 C31 176.0(5) no
C18 Si3 C33 C30 -179.8(4) no
C18 Si3 C33 C35 52.1(6) no
C33 Si3 C18 C28 177.1(5) no
C33 Si3 C18 C31 48.2(6) no
C24 Si3 C33 C30 54.8(6) no
C24 Si3 C33 C35 -73.3(5) no
C33 Si3 C24 C32 -79.4(6) no
C33 Si3 C24 C34 49.6(5) no
C26 O4 C1 C12 179.6(5) no
C26 O4 C1 C13 -4.3(10) no
Si3 O6 C25 C12 -170.8(3) no
O4 C1 C12 C19 -168.7(5) no
O4 C1 C12 C20 77.1(6) no
O4 C1 C12 C25 -44.7(7) no
O4 C1 C13 C22 -179.3(6) no
C12 C1 C13 C22 -3.7(12) no
C13 C1 C12 C19 15.1(10) no
C13 C1 C12 C20 -99.1(8) no
C13 C1 C12 C25 139.1(7) no
O8 C10 C15 Cl36 -93.8(6) no
O8 C10 C15 S2 22.4(8) no
O8 C10 C15 C14 150.2(6) no
O8 C10 C20 C12 -143.5(6) no
C15 C10 C20 C12 43.9(7) no
C20 C10 C15 Cl36 79.1(7) no
C20 C10 C15 S2 -164.7(5) no
C20 C10 C15 C14 -37.0(7) no
C1 C12 C19 O9 137.0(7) no
C1 C12 C19 C14 -45.4(8) no
C1 C12 C20 C10 60.0(6) no
C1 C12 C25 O6 -59.2(6) no
C19 C12 C20 C10 -56.9(6) no
C20 C12 C19 O9 -107.4(8) no
C20 C12 C19 C14 70.3(7) no
C19 C12 C25 O6 63.9(7) no
C25 C12 C19 O9 12.7(11) no
C25 C12 C19 C14 -169.6(6) no
C20 C12 C25 O6 -179.2(4) no
C25 C12 C20 C10 -177.5(4) no
C1 C13 C22 C14 21.0(11) no
C15 C14 C19 O9 115.7(7) no
C15 C14 C19 C12 -61.9(7) no
C19 C14 C15 Cl36 -72.1(5) no
C19 C14 C15 S2 171.3(4) no
C19 C14 C15 C10 42.3(6) no
C15 C14 C22 C13 70.9(8) no
C22 C14 C15 Cl36 168.3(5) no
C22 C14 C15 S2 51.8(6) no
C22 C14 C15 C10 -77.2(6) no
C19 C14 C22 C13 -48.1(7) no
C22 C14 C19 O9 -119.5(7) no
C22 C14 C19 C12 62.9(8) no
C21 C16 C23 S2 178.3(6) no
C21 C16 C23 C17 2.2(10) no
C23 C16 C21 C27 -0.7(10) no
C23 C17 C29 C27 -1.3(10) no
C29 C17 C23 S2 -177.4(6) no
C29 C17 C23 C16 -1.2(10) no
C16 C21 C27 C29 -1.7(11) no
C21 C27 C29 C17 2.7(11) no
